data_4076178
loop_
_publ_author_name
'Evans, William J.'
'Lee, David S.'
'Johnston, Matthew A.'
'Ziller, Joseph W.'

_publ_section_title
;
 The Elusive (C5Me4H)3Lu:&#x00A0; Its Synthesis and LnZ3/K/N2Reactivity
;
_journal_issue 26
_journal_name_full Organometallics
_journal_page_first 6393
_journal_paper_doi 10.1021/om050709k
_journal_volume 24
_journal_year 2005
_chemical_formula_sum 'C27 H39 Lu'
_chemical_formula_weight 538.55
_chemical_name_systematic
; 
 ? 
;
_space_group_IT_number 148
_symmetry_cell_setting rhombohedral
_symmetry_space_group_name_Hall '-R 3'
_symmetry_space_group_name_H-M 'R -3 :H'
_atom_sites_solution_hydrogens geom
_atom_sites_solution_primary direct
_atom_sites_solution_secondary difmap
_audit_creation_method SHELXTL
_cell_angle_alpha 90.00
_cell_angle_beta 90.00
_cell_angle_gamma 120.00
_cell_formula_units_Z 6
_cell_length_a 15.4695(8)
_cell_length_b 15.4695(8)
_cell_length_c 16.6565(12)
_cell_measurement_temperature 158(2)
_cell_volume 3452.0(4)
_computing_cell_refinement 'Bruker SMART/SAINT'
_computing_data_collection 'Bruker SMART'
_computing_data_reduction 'Bruker SAINT'
_computing_molecular_graphics 'Bruker SHELXTL'
_computing_publication_material 'Bruker SHELXTL'
_computing_structure_refinement 'Bruker SHELXTL'
_computing_structure_solution 'Bruker SHELXTL'
_diffrn_ambient_temperature 158(2)
_diffrn_measured_fraction_theta_full 0.963
_diffrn_measured_fraction_theta_max 0.963
_diffrn_measurement_device_type 'CCD area detector'
_diffrn_measurement_method 'omega scans'
_diffrn_radiation_monochromator graphite
_diffrn_radiation_source 'sealed tube'
_diffrn_radiation_type MoK\a
_diffrn_radiation_wavelength 0.71073
_diffrn_reflns_av_R_equivalents 0.0268
_diffrn_reflns_av_sigmaI/netI 0.0191
_diffrn_reflns_limit_h_max 20
_diffrn_reflns_limit_h_min -16
_diffrn_reflns_limit_k_max 19
_diffrn_reflns_limit_k_min -20
_diffrn_reflns_limit_l_max 19
_diffrn_reflns_limit_l_min -22
_diffrn_reflns_number 7353
_diffrn_reflns_theta_full 28.26
_diffrn_reflns_theta_max 28.26
_diffrn_reflns_theta_min 1.95
_diffrn_standards_decay_% '< 1.0'
_diffrn_standards_interval_count 'initial 50 frames recollected'
_diffrn_standards_number '50 frames'
_exptl_absorpt_coefficient_mu 4.299
_exptl_absorpt_correction_T_max 0.3400
_exptl_absorpt_correction_T_min 0.2535
_exptl_absorpt_correction_type multi-scan
_exptl_absorpt_process_details 'Bruker SADABS'
_exptl_crystal_colour yellow
_exptl_crystal_density_diffrn 1.554
_exptl_crystal_density_meas ?
_exptl_crystal_density_method 'not measured'
_exptl_crystal_description irregular
_exptl_crystal_F_000 1632
_exptl_crystal_size_max 0.44
_exptl_crystal_size_mid 0.33
_exptl_crystal_size_min 0.32
_refine_diff_density_max 0.499
_refine_diff_density_min -0.628
_refine_diff_density_rms 0.115
_refine_ls_extinction_method none
_refine_ls_goodness_of_fit_ref 1.221
_refine_ls_hydrogen_treatment constr
_refine_ls_matrix_type full
_refine_ls_number_parameters 85
_refine_ls_number_reflns 1827
_refine_ls_number_restraints 0
_refine_ls_restrained_S_all 1.221
_refine_ls_R_factor_all 0.0253
_refine_ls_R_factor_gt 0.0244
_refine_ls_shift/su_max 0.000
_refine_ls_shift/su_mean 0.000
_refine_ls_structure_factor_coef Fsqd
_refine_ls_weighting_details 'calc w=1/[\s^2^(Fo^2^)+(0.0160P)^2^+33.4505P] where P=(Fo^2^+2Fc^2^)/3'
_refine_ls_weighting_scheme calc
_refine_ls_wR_factor_gt 0.0644
_refine_ls_wR_factor_ref 0.0650
_reflns_number_gt 1733
_reflns_number_total 1827
_reflns_threshold_expression >2sigma(I)
_cod_data_source_file om050709ksi20050816_073946.cif
_cod_data_source_block maj38_(281030)
_cod_depositor_comments
;
The following automatic conversions were performed:

'_symmetry_cell_setting' value 'Rhombohedral' changed to
'rhombohedral' according to
/home/saulius/struct/CIF-dictionaries/cif_core.dic dictionary named
'cif_core.dic' version 2.4.1 from 2010-06-29.

Automatic conversion script
Id: cif_fix_values 1715 2011-07-08 13:25:40Z adriana 

The following automatic conversions were performed:

'_exptl_crystal_density_meas' value 'none' was changed to '?' - the
value is perceived as not measured.

Automatic conversion script
Id: cif_fix_values 3008 2015-01-20 13:52:24Z robertas 
;
_cod_original_sg_symbol_H-M R-3
_cod_database_code 4076178

loop_
_symmetry_equiv_pos_as_xyz
'x, y, z'
'-y, x-y, z'
'-x+y, -x, z'
'x+2/3, y+1/3, z+1/3'
'-y+2/3, x-y+1/3, z+1/3'
'-x+y+2/3, -x+1/3, z+1/3'
'x+1/3, y+2/3, z+2/3'
'-y+1/3, x-y+2/3, z+2/3'
'-x+y+1/3, -x+2/3, z+2/3'
'-x, -y, -z'
'y, -x+y, -z'
'x-y, x, -z'
'-x+2/3, -y+1/3, -z+1/3'
'y+2/3, -x+y+1/3, -z+1/3'
'x-y+2/3, x+1/3, -z+1/3'
'-x+1/3, -y+2/3, -z+2/3'
'y+1/3, -x+y+2/3, -z+2/3'
'x-y+1/3, x+2/3, -z+2/3'

loop_
_atom_site_label
_atom_site_type_symbol
_atom_site_fract_x
_atom_site_fract_y
_atom_site_fract_z
_atom_site_U_iso_or_equiv
_atom_site_adp_type
_atom_site_occupancy
_atom_site_symmetry_multiplicity
_atom_site_calc_flag
_atom_site_refinement_flags
Lu1 Lu 0.0000 0.0000 0.248812(13) 0.01497(9) Uani 1 3 d S
C1 C -0.0497(3) 0.1449(3) 0.2914(2) 0.0251(7) Uani 1 1 d .
C2 C -0.0503(3) 0.1443(3) 0.2060(2) 0.0242(7) Uani 1 1 d .
C3 C -0.1235(3) 0.0483(3) 0.1805(2) 0.0241(7) Uani 1 1 d .
C4 C -0.1699(3) -0.0083(3) 0.2492(2) 0.0223(7) Uani 1 1 d .
H4A H -0.2358 -0.0716 0.2494 0.027 Uiso 1 1 calc R
C5 C -0.1226(3) 0.0494(3) 0.3183(2) 0.0239(7) Uani 1 1 d .
C6 C 0.0063(3) 0.2361(3) 0.3434(2) 0.0312(8) Uani 1 1 d .
H6A H -0.0307 0.2722 0.3461 0.047 Uiso 1 1 calc R
H6B H 0.0725 0.2797 0.3204 0.047 Uiso 1 1 calc R
H6C H 0.0135 0.2158 0.3976 0.047 Uiso 1 1 calc R
C7 C 0.0039(3) 0.2338(3) 0.1527(2) 0.0310(8) Uani 1 1 d .
H7A H -0.0330 0.2700 0.1506 0.047 Uiso 1 1 calc R
H7B H 0.0093 0.2123 0.0985 0.047 Uiso 1 1 calc R
H7C H 0.0709 0.2778 0.1743 0.047 Uiso 1 1 calc R
C8 C -0.1554(3) 0.0196(3) 0.0938(2) 0.0335(9) Uani 1 1 d .
H8A H -0.2010 0.0434 0.0781 0.050 Uiso 1 1 calc R
H8B H -0.1893 -0.0532 0.0883 0.050 Uiso 1 1 calc R
H8C H -0.0964 0.0501 0.0590 0.050 Uiso 1 1 calc R
C9 C -0.1526(3) 0.0210(3) 0.4050(2) 0.0343(9) Uani 1 1 d .
H9A H -0.1980 0.0447 0.4216 0.051 Uiso 1 1 calc R
H9B H -0.0929 0.0517 0.4390 0.051 Uiso 1 1 calc R
H9C H -0.1863 -0.0517 0.4106 0.051 Uiso 1 1 calc R

loop_
_atom_site_aniso_label
_atom_site_aniso_U_11
_atom_site_aniso_U_22
_atom_site_aniso_U_33
_atom_site_aniso_U_23
_atom_site_aniso_U_13
_atom_site_aniso_U_12
Lu1 0.01548(10) 0.01548(10) 0.01396(13) 0.000 0.000 0.00774(5)
C1 0.0264(17) 0.0258(17) 0.0262(18) -0.0015(14) 0.0048(14) 0.0154(15)
C2 0.0266(17) 0.0258(17) 0.0242(17) 0.0052(14) 0.0019(14) 0.0160(15)
C3 0.0256(17) 0.0311(18) 0.0214(17) 0.0024(14) -0.0030(13) 0.0186(15)
C4 0.0199(16) 0.0262(17) 0.0232(17) 0.0014(13) -0.0003(13) 0.0133(14)
C5 0.0251(17) 0.0281(18) 0.0225(16) 0.0017(14) 0.0049(13) 0.0163(15)
C6 0.035(2) 0.0280(19) 0.032(2) -0.0079(15) 0.0002(16) 0.0176(17)
C7 0.038(2) 0.0271(19) 0.031(2) 0.0114(15) 0.0077(16) 0.0191(17)
C8 0.038(2) 0.045(2) 0.0203(17) -0.0002(16) -0.0063(15) 0.0228(19)
C9 0.035(2) 0.046(2) 0.0222(18) 0.0035(16) 0.0059(16) 0.0212(19)

loop_
_atom_type_symbol
_atom_type_description
_atom_type_scat_dispersion_real
_atom_type_scat_dispersion_imag
_atom_type_scat_source
C C 0.0033 0.0016 'International Tables Vol C Tables 4.2.6.8 and 6.1.1.4'
H H 0.0000 0.0000 'International Tables Vol C Tables 4.2.6.8 and 6.1.1.4'
Lu Lu -0.4720 5.8584 'International Tables Vol C Tables 4.2.6.8 and 6.1.1.4'

loop_
_geom_angle_atom_site_label_1
_geom_angle_atom_site_label_2
_geom_angle_atom_site_label_3
_geom_angle
_geom_angle_site_symmetry_1
_geom_angle_site_symmetry_3
Cnt Lu1 Cnt 120.00 . .
C4 Lu1 C4 120.000(1) 3 .
C4 Lu1 C4 119.999(1) 3 2
C4 Lu1 C4 119.999(1) . 2
C4 Lu1 C3 100.59(12) 3 .
C4 Lu1 C3 31.24(11) . .
C4 Lu1 C3 132.40(11) 2 .
C4 Lu1 C3 31.24(11) 3 3
C4 Lu1 C3 132.40(11) . 3
C4 Lu1 C3 100.59(12) 2 3
C3 Lu1 C3 102.69(9) . 3
C4 Lu1 C3 132.40(11) 3 2
C4 Lu1 C3 100.59(12) . 2
C4 Lu1 C3 31.24(11) 2 2
C3 Lu1 C3 102.69(10) . 2
C3 Lu1 C3 102.69(9) 3 2
C4 Lu1 C5 31.52(11) 3 3
C4 Lu1 C5 132.39(11) . 3
C4 Lu1 C5 100.09(11) 2 3
C3 Lu1 C5 126.83(12) . 3
C3 Lu1 C5 51.61(11) 3 3
C3 Lu1 C5 126.15(11) 2 3
C4 Lu1 C5 100.09(11) 3 .
C4 Lu1 C5 31.52(11) . .
C4 Lu1 C5 132.39(11) 2 .
C3 Lu1 C5 51.61(11) . .
C3 Lu1 C5 126.15(11) 3 .
C3 Lu1 C5 126.83(12) 2 .
C5 Lu1 C5 102.24(10) 3 .
C4 Lu1 C5 132.39(11) 3 2
C4 Lu1 C5 100.09(11) . 2
C4 Lu1 C5 31.52(11) 2 2
C3 Lu1 C5 126.15(11) . 2
C3 Lu1 C5 126.83(12) 3 2
C3 Lu1 C5 51.61(11) 2 2
C5 Lu1 C5 102.24(10) 3 2
C5 Lu1 C5 102.24(10) . 2
C4 Lu1 C2 161.21(11) 3 2
C4 Lu1 C2 72.58(11) . 2
C4 Lu1 C2 49.80(11) 2 2
C3 Lu1 C2 83.87(11) . 2
C3 Lu1 C2 130.02(11) 3 2
C3 Lu1 C2 29.88(11) 2 2
C5 Lu1 C2 149.29(11) 3 2
C5 Lu1 C2 96.96(11) . 2
C5 Lu1 C2 49.79(11) 2 2
C4 Lu1 C2 72.58(11) 3 .
C4 Lu1 C2 49.80(11) . .
C4 Lu1 C2 161.21(11) 2 .
C3 Lu1 C2 29.88(11) . .
C3 Lu1 C2 83.87(11) 3 .
C3 Lu1 C2 130.02(11) 2 .
C5 Lu1 C2 96.96(11) 3 .
C5 Lu1 C2 49.79(11) . .
C5 Lu1 C2 149.29(11) 2 .
C2 Lu1 C2 113.73(6) 2 .
C4 Lu1 C2 49.80(11) 3 3
C4 Lu1 C2 161.21(11) . 3
C4 Lu1 C2 72.58(11) 2 3
C3 Lu1 C2 130.02(11) . 3
C3 Lu1 C2 29.88(11) 3 3
C3 Lu1 C2 83.87(11) 2 3
C5 Lu1 C2 49.79(11) 3 3
C5 Lu1 C2 149.29(11) . 3
C5 Lu1 C2 96.96(11) 2 3
C2 Lu1 C2 113.73(6) 2 3
C2 Lu1 C2 113.73(6) . 3
C4 Lu1 C1 161.18(11) 3 2
C4 Lu1 C1 72.31(11) . 2
C4 Lu1 C1 49.87(11) 2 2
C3 Lu1 C1 96.32(11) . 2
C3 Lu1 C1 149.85(11) 3 2
C3 Lu1 C1 49.75(11) 2 2
C5 Lu1 C1 129.70(11) 3 2
C5 Lu1 C1 83.99(11) . 2
C5 Lu1 C1 29.85(11) 2 2
C2 Lu1 C1 29.46(11) 2 2
C2 Lu1 C1 121.98(11) . 2
C2 Lu1 C1 122.35(11) 3 2
C4 Lu1 C1 72.31(11) 3 .
C4 Lu1 C1 49.87(11) . .
C4 Lu1 C1 161.18(11) 2 .
C3 Lu1 C1 49.75(11) . .
C3 Lu1 C1 96.32(11) 3 .
C3 Lu1 C1 149.85(11) 2 .
C5 Lu1 C1 83.99(11) 3 .
C5 Lu1 C1 29.85(11) . .
C5 Lu1 C1 129.70(11) 2 .
C2 Lu1 C1 122.35(11) 2 .
C2 Lu1 C1 29.46(11) . .
C2 Lu1 C1 121.98(11) 3 .
C1 Lu1 C1 113.80(6) 2 .
C4 Lu1 C1 49.87(11) 3 3
C4 Lu1 C1 161.18(11) . 3
C4 Lu1 C1 72.31(11) 2 3
C3 Lu1 C1 149.85(11) . 3
C3 Lu1 C1 49.75(11) 3 3
C3 Lu1 C1 96.32(11) 2 3
C5 Lu1 C1 29.85(11) 3 3
C5 Lu1 C1 129.70(11) . 3
C5 Lu1 C1 83.99(11) 2 3
C2 Lu1 C1 121.98(11) 2 3
C2 Lu1 C1 122.35(11) . 3
C2 Lu1 C1 29.46(11) 3 3
C1 Lu1 C1 113.80(6) 2 3
C1 Lu1 C1 113.80(6) . 3
C5 C1 C2 108.1(3) . .
C5 C1 C6 125.7(3) . .
C2 C1 C6 125.5(3) . .
C5 C1 Lu1 68.8(2) . .
C2 C1 Lu1 75.2(2) . .
C6 C1 Lu1 129.5(3) . .
C3 C2 C1 107.9(3) . .
C3 C2 C7 125.4(3) . .
C1 C2 C7 125.9(4) . .
C3 C2 Lu1 68.57(19) . .
C1 C2 Lu1 75.3(2) . .
C7 C2 Lu1 129.6(2) . .
C4 C3 C2 107.6(3) . .
C4 C3 C8 127.2(4) . .
C2 C3 C8 124.5(3) . .
C4 C3 Lu1 71.72(19) . .
C2 C3 Lu1 81.6(2) . .
C8 C3 Lu1 120.2(3) . .
C3 C4 C5 109.2(3) . .
C3 C4 Lu1 77.0(2) . .
C5 C4 Lu1 77.2(2) . .
C1 C5 C4 107.1(3) . .
C1 C5 C9 125.1(3) . .
C4 C5 C9 127.3(3) . .
C1 C5 Lu1 81.4(2) . .
C4 C5 Lu1 71.33(19) . .
C9 C5 Lu1 119.6(3) . .

loop_
_geom_bond_atom_site_label_1
_geom_bond_atom_site_label_2
_geom_bond_distance
Lu1 Cnt 2.406
Lu1 C4 2.566(3)
Lu1 C3 2.633(3)
Lu1 C5 2.641(3)
Lu1 C2 2.798(3)
Lu1 C1 2.800(4)
C1 C5 1.410(5)
C1 C2 1.424(5)
C1 C6 1.506(5)
C2 C3 1.409(5)
C2 C7 1.499(5)
C3 C4 1.401(5)
C3 C8 1.518(5)
C4 C5 1.416(5)
C5 C9 1.514(5)
